data_7717650
loop_
_publ_author_name
'Landrini, Martina'
'Navarro, Miquel'
'Campos, Jes\'us'
'Rocchigiani, Luca'

_publ_section_title
;
 Enhanced Reactivity of Cationic Au(\m-H)2MCp2 Complexes (M = Mo, W)
 Enabled by Bulky tris-Biaryl Phosphines
;
_journal_name_full 'Dalton Transactions'
_journal_paper_doi 10.1039/D4DT03150D
_journal_year 2025
_chemical_formula_sum 'C71 H87 Ag Au B2 Cl2 F8 P W'
_chemical_formula_weight 1704.58
_space_group_crystal_system triclinic
_space_group_IT_number 2
_space_group_name_Hall '-P 1'
_space_group_name_H-M_alt 'P -1'
_atom_sites_solution_hydrogens geom
_audit_creation_method SHELXL-2014/7
_audit_update_record
;
2024-10-18 deposited with the CCDC.	2024-12-02 downloaded from the CCDC.
;
_cell_angle_alpha 74.4560(10)
_cell_angle_beta 85.128(2)
_cell_angle_gamma 84.042(2)
_cell_formula_units_Z 2
_cell_length_a 13.2555(5)
_cell_length_b 16.6165(7)
_cell_length_c 18.5766(7)
_cell_measurement_reflns_used 3141
_cell_measurement_temperature 193(2)
_cell_measurement_theta_max 24.76
_cell_measurement_theta_min 2.46
_cell_volume 3913.8(3)
_computing_cell_refinement 'Bruker APEX3'
_computing_data_collection 'Bruker APEX3'
_computing_data_reduction 'Bruker APEX3'
_computing_structure_refinement 'SHELXL-2014/7 (Sheldrick, 2014)'
_computing_structure_solution 'SHELXT 2014/5 (Sheldrick, 2014)'
_diffrn_ambient_temperature 193(2)
_diffrn_measured_fraction_theta_full 0.998
_diffrn_measured_fraction_theta_max 0.998
_diffrn_measurement_device_type 'Bruker D8Quest'
_diffrn_measurement_method '\f and \w scans'
_diffrn_radiation_type MoK\a
_diffrn_radiation_wavelength 0.71073
_diffrn_reflns_av_R_equivalents 0.0466
_diffrn_reflns_av_unetI/netI 0.0285
_diffrn_reflns_Laue_measured_fraction_full 0.998
_diffrn_reflns_Laue_measured_fraction_max 0.998
_diffrn_reflns_limit_h_max 15
_diffrn_reflns_limit_h_min -15
_diffrn_reflns_limit_k_max 19
_diffrn_reflns_limit_k_min -19
_diffrn_reflns_limit_l_max 22
_diffrn_reflns_limit_l_min -22
_diffrn_reflns_number 126046
_diffrn_reflns_point_group_measured_fraction_full 0.998
_diffrn_reflns_point_group_measured_fraction_max 0.998
_diffrn_reflns_theta_full 25.242
_diffrn_reflns_theta_max 25.250
_diffrn_reflns_theta_min 1.976
_diffrn_source 'IuS 3.0 Microfocus Source'
_exptl_absorpt_coefficient_mu 3.726
_exptl_absorpt_correction_T_max 0.7461
_exptl_absorpt_correction_T_min 0.4898
_exptl_absorpt_correction_type multi-scan
_exptl_absorpt_process_details ' Apex3 v2016.9-0 (Bruker, 2016)'
_exptl_crystal_colour yellow
_exptl_crystal_density_diffrn 1.446
_exptl_crystal_description plate
_exptl_crystal_F_000 1688
_exptl_crystal_size_max 0.150
_exptl_crystal_size_mid 0.120
_exptl_crystal_size_min 0.050
_platon_squeeze_details
;
The unit cell contains 3 dichloromethane molecules which have
 been treated as a diffuse contribution to the overall scattering
 without specific atom positions by SQUEEZE/PLATON.'
;
_refine_diff_density_max 4.265
_refine_diff_density_min -2.112
_refine_diff_density_rms 0.189
_refine_ls_extinction_method none
_refine_ls_goodness_of_fit_ref 1.114
_refine_ls_hydrogen_treatment constr
_refine_ls_matrix_type full
_refine_ls_number_parameters 802
_refine_ls_number_reflns 14139
_refine_ls_number_restraints 43
_refine_ls_restrained_S_all 1.117
_refine_ls_R_factor_all 0.0812
_refine_ls_R_factor_gt 0.0602
_refine_ls_shift/su_max 0.001
_refine_ls_shift/su_mean 0.000
_refine_ls_structure_factor_coef Fsqd
_refine_ls_weighting_details 'w=1/[\s^2^(Fo^2^)+(0.0087P)^2^+69.9803P] where P=(Fo^2^+2Fc^2^)/3'
_refine_ls_weighting_scheme calc
_refine_ls_wR_factor_gt 0.1240
_refine_ls_wR_factor_ref 0.1484
_reflns_Friedel_coverage 0.000
_reflns_number_gt 11676
_reflns_number_total 14139
_reflns_threshold_expression 'I > 2\s(I)'
_cod_data_source_file d4dt03150d2.cif
_cod_data_source_block jcm11223a_sq
_cod_database_code 7717650
_shelx_shelxl_version_number 2014/7
_shelx_space_group_comment
;
The symmetry employed for this shelxl refinement is uniquely defined
by the following loop, which should always be used as a source of
symmetry information in preference to the above space-group names.
They are only intended as comments.
;
_shelx_estimated_absorpt_t_min 0.605
_shelx_estimated_absorpt_t_max 0.836
_platon_squeeze_void_probe_radius 1.20

loop_
_space_group_symop_operation_xyz
'x, y, z'
'-x, -y, -z'

loop_
_atom_site_label
_atom_site_type_symbol
_atom_site_fract_x
_atom_site_fract_y
_atom_site_fract_z
_atom_site_U_iso_or_equiv
_atom_site_adp_type
_atom_site_occupancy
_atom_site_site_symmetry_order
_atom_site_calc_flag
_atom_site_refinement_flags_posn
_atom_site_refinement_flags_adp
_atom_site_refinement_flags_occupancy
_atom_site_disorder_assembly
_atom_site_disorder_group
Au1 Au 0.23409(3) 0.69773(2) 0.76500(2) 0.03384(10) Uani 1 1 d . U . . .
W1 W 0.21315(3) 0.63071(2) 0.92341(2) 0.03594(11) Uani 1 1 d . . . . .
Ag2 Ag 0.37606(7) 0.56957(5) 0.81637(5) 0.0539(2) Uani 1 1 d . . . . .
P1 P 0.25957(16) 0.74321(13) 0.63638(12) 0.0291(4) Uani 1 1 d . U . . .
F1 F 0.5639(6) 0.5908(5) 0.8011(5) 0.082(2) Uani 1 1 d . . . . .
F6 F -0.1038(13) 0.3413(15) 0.8388(9) 0.245(11) Uani 1 1 d . . . . .
F7 F -0.0273(15) 0.4505(12) 0.8195(10) 0.205(8) Uani 1 1 d . . . . .
F8 F 0.0471(12) 0.3424(10) 0.8779(7) 0.170(6) Uani 1 1 d . . . . .
F5 F 0.0227(10) 0.3608(11) 0.7593(6) 0.168(6) Uani 1 1 d . . . . .
C41 C 0.3935(7) 0.7429(5) 0.6029(5) 0.0345(19) Uani 1 1 d . . . . .
C46 C 0.4678(7) 0.7686(6) 0.6378(5) 0.039(2) Uani 1 1 d . . . . .
C47 C 0.4516(7) 0.8133(6) 0.6987(5) 0.040(2) Uani 1 1 d . . . . .
C52 C 0.5171(8) 0.7921(7) 0.7568(6) 0.048(2) Uani 1 1 d . . . . .
H52 H 0.5667 0.7458 0.7603 0.058 Uiso 1 1 calc R U . . .
C51 C 0.5109(9) 0.8376(7) 0.8097(7) 0.055(3) Uani 1 1 d . . . . .
H51 H 0.5570 0.8215 0.8485 0.066 Uiso 1 1 calc R U . . .
C50 C 0.4411(8) 0.9051(6) 0.8086(6) 0.047(2) Uani 1 1 d . . . . .
C49 C 0.3760(8) 0.9251(6) 0.7501(6) 0.050(2) Uani 1 1 d . . . . .
H49 H 0.3258 0.9708 0.7471 0.060 Uiso 1 1 calc R U . . .
C48 C 0.3812(8) 0.8818(6) 0.6971(6) 0.046(2) Uani 1 1 d . . . . .
H48 H 0.3356 0.8987 0.6580 0.055 Uiso 1 1 calc R U . . .
C57 C 0.4389(10) 0.9559(7) 0.8675(7) 0.061(3) Uani 1 1 d . . . . .
C58 C 0.3315(13) 0.9968(13) 0.8782(10) 0.113(7) Uani 1 1 d . . . . .
H58A H 0.3148 1.0405 0.8327 0.170 Uiso 1 1 calc R U . . .
H58B H 0.3284 1.0218 0.9205 0.170 Uiso 1 1 calc R U . . .
H58C H 0.2826 0.9542 0.8882 0.170 Uiso 1 1 calc R U . . .
C60 C 0.5123(13) 1.0224(9) 0.8394(9) 0.091(5) Uani 1 1 d . . . . .
H60A H 0.5799 0.9960 0.8299 0.136 Uiso 1 1 calc R U . . .
H60B H 0.5155 1.0534 0.8771 0.136 Uiso 1 1 calc R U . . .
H60C H 0.4892 1.0611 0.7928 0.136 Uiso 1 1 calc R U . . .
C59 C 0.4680(14) 0.9007(10) 0.9435(8) 0.088(5) Uani 1 1 d . . . . .
H59A H 0.4226 0.8554 0.9599 0.132 Uiso 1 1 calc R U . . .
H59B H 0.4618 0.9344 0.9799 0.132 Uiso 1 1 calc R U . . .
H59C H 0.5383 0.8767 0.9396 0.132 Uiso 1 1 calc R U . . .
C45 C 0.5681(8) 0.7569(8) 0.6093(6) 0.056(3) Uani 1 1 d . . . . .
H45 H 0.6214 0.7709 0.6336 0.067 Uiso 1 1 calc R U . . .
C44 C 0.5929(9) 0.7260(9) 0.5476(7) 0.066(3) Uani 1 1 d . . . . .
H44 H 0.6622 0.7181 0.5314 0.079 Uiso 1 1 calc R U . . .
C43 C 0.5188(8) 0.7065(7) 0.5093(6) 0.052(3) Uani 1 1 d . . . . .
C53 C 0.5434(12) 0.6756(15) 0.4400(10) 0.113(5) Uani 1 1 d . U . . .
C54 C 0.4563(13) 0.6668(15) 0.4003(9) 0.116(6) Uani 1 1 d . U . . .
H54A H 0.4797 0.6601 0.3506 0.174 Uiso 1 1 calc R U . . .
H54B H 0.4087 0.7170 0.3950 0.174 Uiso 1 1 calc R U . . .
H54C H 0.4222 0.6175 0.4287 0.174 Uiso 1 1 calc R U . . .
C42 C 0.4192(7) 0.7124(6) 0.5389(5) 0.039(2) Uani 1 1 d . . . . .
H42 H 0.3670 0.6956 0.5155 0.047 Uiso 1 1 calc R U . . .
C21 C 0.2075(6) 0.8473(5) 0.5898(5) 0.0327(18) Uani 1 1 d . . . . .
C26 C 0.1266(7) 0.8933(6) 0.6198(6) 0.043(2) Uani 1 1 d . . . . .
C27 C 0.0683(8) 0.8629(6) 0.6917(6) 0.049(2) Uani 1 1 d . . . . .
C28 C 0.0096(7) 0.7956(7) 0.7067(6) 0.048(2) Uani 1 1 d . . . . .
H28 H 0.0147 0.7611 0.6730 0.058 Uiso 1 1 calc R U . . .
C29 C -0.0566(8) 0.7769(7) 0.7698(6) 0.056(3) Uani 1 1 d . . . . .
H29 H -0.0963 0.7305 0.7779 0.067 Uiso 1 1 calc R U . . .
C30 C -0.0661(8) 0.8247(8) 0.8212(7) 0.061(3) Uani 1 1 d . . . . .
C39 C -0.0957(13) 0.8051(14) 0.9580(8) 0.116(7) Uani 1 1 d . . . . .
H39A H -0.0432 0.7581 0.9649 0.174 Uiso 1 1 calc R U . . .
H39B H -0.1465 0.7945 1.0002 0.174 Uiso 1 1 calc R U . . .
H39C H -0.0646 0.8568 0.9554 0.174 Uiso 1 1 calc R U . . .
C38 C -0.2039(14) 0.7365(13) 0.8943(11) 0.120(7) Uani 1 1 d . . . . .
H38A H -0.2421 0.7447 0.8496 0.180 Uiso 1 1 calc R U . . .
H38B H -0.2511 0.7287 0.9387 0.180 Uiso 1 1 calc R U . . .
H38C H -0.1556 0.6868 0.8991 0.180 Uiso 1 1 calc R U . . .
C40 C -0.2226(12) 0.8915(12) 0.8724(10) 0.107(6) Uani 1 1 d . . . . .
H40A H -0.1861 0.9423 0.8595 0.161 Uiso 1 1 calc R U . . .
H40B H -0.2673 0.8903 0.9175 0.161 Uiso 1 1 calc R U . . .
H40C H -0.2634 0.8915 0.8309 0.161 Uiso 1 1 calc R U . . .
C31 C -0.0039(9) 0.8896(8) 0.8072(7) 0.065(3) Uani 1 1 d . . . . .
H31 H -0.0067 0.9224 0.8422 0.077 Uiso 1 1 calc R U . . .
C32 C 0.0621(9) 0.9089(7) 0.7446(7) 0.057(3) Uani 1 1 d . . . . .
H32 H 0.1036 0.9540 0.7376 0.068 Uiso 1 1 calc R U . . .
C25 C 0.0980(9) 0.9739(7) 0.5791(7) 0.062(3) Uani 1 1 d . . . . .
H25 H 0.0439 1.0057 0.5985 0.074 Uiso 1 1 calc R U . . .
C24 C 0.1471(9) 1.0096(7) 0.5099(7) 0.065(3) Uani 1 1 d . . . . .
H24 H 0.1255 1.0653 0.4838 0.078 Uiso 1 1 calc R U . . .
C23 C 0.2252(8) 0.9673(6) 0.4784(6) 0.048(2) Uani 1 1 d . . . . .
C36 C 0.2410(12) 1.0926(9) 0.3669(9) 0.094(5) Uani 1 1 d . . . . .
H36A H 0.1759 1.0925 0.3457 0.140 Uiso 1 1 calc R U . . .
H36B H 0.2902 1.1180 0.3270 0.140 Uiso 1 1 calc R U . . .
H36C H 0.2316 1.1252 0.4042 0.140 Uiso 1 1 calc R U . . .
C35 C 0.2698(18) 0.9509(11) 0.3510(8) 0.122(7) Uani 1 1 d . . . . .
H35A H 0.3088 0.9734 0.3039 0.182 Uiso 1 1 calc R U . . .
H35B H 0.1980 0.9528 0.3412 0.182 Uiso 1 1 calc R U . . .
H35C H 0.2956 0.8928 0.3729 0.182 Uiso 1 1 calc R U . . .
C34 C 0.3943(10) 1.0061(11) 0.4170(10) 0.108(7) Uani 1 1 d . . . . .
H34A H 0.3993 1.0283 0.4603 0.161 Uiso 1 1 calc R U . . .
H34B H 0.4265 1.0426 0.3724 0.161 Uiso 1 1 calc R U . . .
H34C H 0.4289 0.9495 0.4263 0.161 Uiso 1 1 calc R U . . .
C22 C 0.2539(7) 0.8852(5) 0.5210(5) 0.037(2) Uani 1 1 d . . . . .
H22 H 0.3083 0.8540 0.5013 0.045 Uiso 1 1 calc R U . . .
C1 C 0.2027(6) 0.6730(5) 0.5919(5) 0.0325(18) Uani 1 1 d . . . . .
C6 C 0.1391(7) 0.7121(6) 0.5345(5) 0.041(2) Uani 1 1 d . . . . .
H6 H 0.1303 0.7716 0.5202 0.049 Uiso 1 1 calc R U . . .
C5 C 0.0879(8) 0.6683(6) 0.4970(5) 0.044(2) Uani 1 1 d . . . . .
C16 C -0.0438(18) 0.7856(11) 0.4546(13) 0.152(8) Uani 1 1 d . U . . .
H16A H -0.0777 0.7654 0.5042 0.228 Uiso 1 1 calc R U . . .
H16B H -0.0951 0.8085 0.4177 0.228 Uiso 1 1 calc R U . . .
H16C H -0.0004 0.8296 0.4554 0.228 Uiso 1 1 calc R U . . .
C15 C 0.0877(16) 0.7478(15) 0.3646(10) 0.150(8) Uani 1 1 d . U . . .
H15A H 0.1265 0.7913 0.3728 0.225 Uiso 1 1 calc R U . . .
H15B H 0.0459 0.7718 0.3217 0.225 Uiso 1 1 calc R U . . .
H15C H 0.1346 0.7019 0.3547 0.225 Uiso 1 1 calc R U . . .
C14 C -0.0510(11) 0.6584(9) 0.4155(8) 0.080(4) Uani 1 1 d . U . . .
H14A H -0.0113 0.6162 0.3942 0.121 Uiso 1 1 calc R U . . .
H14B H -0.0984 0.6920 0.3791 0.121 Uiso 1 1 calc R U . . .
H14C H -0.0892 0.6304 0.4613 0.121 Uiso 1 1 calc R U . . .
C4 C 0.1036(9) 0.5815(7) 0.5190(7) 0.056(3) Uani 1 1 d . . . . .
H4 H 0.0715 0.5491 0.4939 0.067 Uiso 1 1 calc R U . . .
C3 C 0.1646(8) 0.5418(6) 0.5762(6) 0.049(2) Uani 1 1 d . . . . .
H3 H 0.1732 0.4823 0.5896 0.059 Uiso 1 1 calc R U . . .
C2 C 0.2150(7) 0.5850(5) 0.6159(5) 0.0348(19) Uani 1 1 d . . . . .
C7 C 0.2749(7) 0.5304(5) 0.6772(5) 0.0346(19) Uani 1 1 d . . . . .
C12 C 0.3775(7) 0.5350(6) 0.6850(5) 0.040(2) Uani 1 1 d . . . . .
H12 H 0.4112 0.5806 0.6535 0.047 Uiso 1 1 calc R U . . .
F4 F 0.5920(9) 0.6394(7) 0.9001(6) 0.121(3) Uani 1 1 d . . . . .
F3 F 0.5458(11) 0.5157(9) 0.9165(7) 0.156(5) Uani 1 1 d . . . . .
F2 F 0.7018(8) 0.5413(11) 0.8647(7) 0.175(7) Uani 1 1 d . . . . .
C11 C 0.4324(8) 0.4739(6) 0.7382(6) 0.047(2) Uani 1 1 d . . . . .
H11 H 0.5028 0.4779 0.7413 0.056 Uiso 1 1 calc R U . . .
C10 C 0.3846(9) 0.4067(6) 0.7869(6) 0.051(3) Uani 1 1 d . . . . .
C9 C 0.2825(9) 0.4042(6) 0.7794(6) 0.051(3) Uani 1 1 d . . . . .
H9 H 0.2478 0.3598 0.8117 0.061 Uiso 1 1 calc R U . . .
C8 C 0.2292(8) 0.4638(6) 0.7266(6) 0.047(2) Uani 1 1 d . . . . .
H8 H 0.1588 0.4594 0.7239 0.057 Uiso 1 1 calc R U . . .
C18 C 0.4235(18) 0.2519(8) 0.8337(11) 0.131(9) Uani 1 1 d . . . . .
H18A H 0.3517 0.2423 0.8461 0.196 Uiso 1 1 calc R U . . .
H18B H 0.4657 0.2077 0.8667 0.196 Uiso 1 1 calc R U . . .
H18C H 0.4408 0.2512 0.7815 0.196 Uiso 1 1 calc R U . . .
C20 C 0.5583(12) 0.3434(11) 0.8328(9) 0.097(5) Uani 1 1 d . . . . .
H20A H 0.5814 0.3407 0.7819 0.146 Uiso 1 1 calc R U . . .
H20B H 0.5930 0.2970 0.8691 0.146 Uiso 1 1 calc R U . . .
H20C H 0.5741 0.3968 0.8403 0.146 Uiso 1 1 calc R U . . .
C19 C 0.4075(14) 0.3425(8) 0.9225(7) 0.087(5) Uani 1 1 d . . . . .
H19A H 0.4217 0.3970 0.9285 0.131 Uiso 1 1 calc R U . . .
H19B H 0.4438 0.2976 0.9592 0.131 Uiso 1 1 calc R U . . .
H19C H 0.3343 0.3366 0.9306 0.131 Uiso 1 1 calc R U . . .
C68 C 0.0583(10) 0.5869(9) 0.9111(7) 0.070(4) Uani 1 1 d . . . . .
H68 H 0.0129 0.6212 0.8763 0.083 Uiso 1 1 calc R U . . .
C69 C 0.1379(15) 0.5253(12) 0.8973(11) 0.109(8) Uani 1 1 d . . . . .
H69 H 0.1549 0.5110 0.8513 0.130 Uiso 1 1 calc R U . . .
C70 C 0.1834(13) 0.4918(8) 0.9627(14) 0.108(7) Uani 1 1 d . . . . .
H70 H 0.2386 0.4497 0.9702 0.129 Uiso 1 1 calc R U . . .
C66 C 0.1387(11) 0.5272(10) 1.0144(8) 0.078(4) Uani 1 1 d . . . . .
H66 H 0.1572 0.5140 1.0648 0.093 Uiso 1 1 calc R U . . .
C67 C 0.0623(9) 0.5852(7) 0.9851(7) 0.058(3) Uani 1 1 d . . . . .
H67 H 0.0193 0.6187 1.0113 0.069 Uiso 1 1 calc R U . . .
C64 C 0.1927(11) 0.7213(8) 0.9985(7) 0.065(3) Uani 1 1 d . . . . .
H64 H 0.1293 0.7304 1.0243 0.078 Uiso 1 1 calc R U . . .
C63 C 0.2704(10) 0.6610(9) 1.0253(6) 0.063(3) Uani 1 1 d . . . . .
H63 H 0.2689 0.6218 1.0732 0.075 Uiso 1 1 calc R U . . .
C62 C 0.3505(12) 0.6664(13) 0.9718(10) 0.094(6) Uani 1 1 d . . . . .
H62 H 0.4131 0.6326 0.9759 0.113 Uiso 1 1 calc R U . . .
C61 C 0.3204(16) 0.7321(13) 0.9102(9) 0.106(7) Uani 1 1 d . . . . .
H61 H 0.3592 0.7503 0.8643 0.128 Uiso 1 1 calc R U . . .
C65 C 0.2241(16) 0.7656(8) 0.9281(8) 0.086(5) Uani 1 1 d . . . . .
H65 H 0.1863 0.8115 0.8968 0.103 Uiso 1 1 calc R U . . .
Cl1 Cl 0.8506(10) 0.6296(9) 0.6549(7) 0.292(7) Uani 1 1 d . . . . .
Cl2 Cl 0.7396(9) 0.5021(7) 0.6406(5) 0.242(5) Uani 1 1 d . . . . .
C37 C -0.1458(9) 0.8138(9) 0.8872(7) 0.070(4) Uani 1 1 d . . . . .
C33 C 0.2806(9) 1.0026(7) 0.4043(7) 0.062(3) Uani 1 1 d . . . . .
C13 C 0.0196(10) 0.7146(7) 0.4337(7) 0.067(3) Uani 1 1 d . U . . .
B1 B 0.6084(11) 0.5737(10) 0.8691(9) 0.065(4) Uani 1 1 d . . . . .
C17 C 0.4427(11) 0.3366(7) 0.8441(7) 0.070(4) Uani 1 1 d . . . . .
C71 C 0.797(2) 0.5402(16) 0.6996(11) 0.142(9) Uani 1 1 d . . . . .
H71A H 0.8498 0.4977 0.7243 0.170 Uiso 1 1 calc R U . . .
H71B H 0.7463 0.5515 0.7389 0.170 Uiso 1 1 calc R U . . .
B2 B -0.0124(19) 0.3658(18) 0.8238(12) 0.101(7) Uani 1 1 d . . . . .
C56 C 0.6239(17) 0.6122(19) 0.4488(14) 0.169(8) Uani 1 1 d . U . . .
H56A H 0.6788 0.6279 0.4731 0.253 Uiso 1 1 calc R U . . .
H56B H 0.6494 0.6050 0.3997 0.253 Uiso 1 1 calc R U . . .
H56C H 0.5997 0.5594 0.4799 0.253 Uiso 1 1 calc R U . . .
C55 C 0.602(2) 0.748(2) 0.3814(15) 0.184(8) Uani 1 1 d . U . . .
H55A H 0.6491 0.7699 0.4077 0.276 Uiso 1 1 calc R U . . .
H55B H 0.5524 0.7933 0.3577 0.276 Uiso 1 1 calc R U . . .
H55C H 0.6399 0.7246 0.3429 0.276 Uiso 1 1 calc R U . . .

loop_
_atom_site_aniso_label
_atom_site_aniso_U_11
_atom_site_aniso_U_22
_atom_site_aniso_U_33
_atom_site_aniso_U_23
_atom_site_aniso_U_13
_atom_site_aniso_U_12
Au1 0.0399(2) 0.03238(18) 0.02962(18) -0.00778(13) -0.00153(13) -0.00604(14)
W1 0.0434(2) 0.0343(2) 0.03026(19) -0.00734(14) 0.00050(15) -0.00892(15)
Ag2 0.0594(5) 0.0550(5) 0.0487(4) -0.0213(4) -0.0079(4) 0.0131(4)
P1 0.0286(10) 0.0287(10) 0.0361(8) -0.0184(8) 0.0006(9) -0.0053(8)
F1 0.078(5) 0.080(5) 0.092(6) -0.029(4) -0.018(4) -0.001(4)
F6 0.201(16) 0.41(3) 0.168(14) -0.118(17) 0.095(12) -0.212(19)
F7 0.236(19) 0.204(17) 0.199(16) -0.084(14) -0.108(14) 0.033(14)
F8 0.214(15) 0.208(15) 0.091(8) -0.061(9) -0.039(9) 0.058(12)
F5 0.161(11) 0.303(18) 0.087(7) -0.114(10) 0.050(7) -0.106(12)
C41 0.035(5) 0.031(4) 0.036(5) -0.005(4) -0.007(4) 0.000(4)
C46 0.037(5) 0.038(5) 0.045(5) -0.020(4) -0.001(4) -0.002(4)
C47 0.042(5) 0.036(5) 0.042(5) -0.010(4) 0.011(4) -0.020(4)
C52 0.049(6) 0.051(6) 0.048(6) -0.019(5) -0.005(5) -0.005(5)
C51 0.053(6) 0.058(7) 0.058(7) -0.020(5) -0.012(5) -0.008(5)
C50 0.052(6) 0.044(5) 0.050(6) -0.021(5) 0.007(5) -0.018(5)
C49 0.045(6) 0.041(5) 0.069(7) -0.025(5) -0.007(5) 0.004(4)
C48 0.050(6) 0.042(5) 0.050(6) -0.020(5) -0.005(5) -0.007(4)
C57 0.076(8) 0.054(7) 0.064(7) -0.034(6) -0.002(6) -0.010(6)
C58 0.101(12) 0.159(18) 0.113(14) -0.101(14) -0.017(10) 0.024(12)
C60 0.131(14) 0.057(8) 0.103(11) -0.039(8) -0.007(10) -0.041(9)
C59 0.130(14) 0.087(10) 0.063(8) -0.042(8) -0.003(8) -0.027(9)
C45 0.041(6) 0.077(8) 0.060(7) -0.035(6) 0.012(5) -0.018(5)
C44 0.040(6) 0.095(10) 0.073(8) -0.043(7) 0.013(5) -0.008(6)
C43 0.047(6) 0.063(7) 0.049(6) -0.025(5) 0.006(5) 0.000(5)
C53 0.068(8) 0.216(16) 0.090(9) -0.113(10) 0.009(6) 0.008(8)
C54 0.086(8) 0.204(18) 0.089(10) -0.103(11) -0.001(7) 0.011(9)
C42 0.046(5) 0.042(5) 0.034(5) -0.019(4) 0.002(4) -0.008(4)
C21 0.031(4) 0.028(4) 0.038(5) -0.004(4) -0.008(4) -0.003(3)
C26 0.039(5) 0.034(5) 0.052(6) -0.003(4) 0.000(4) -0.004(4)
C27 0.044(6) 0.042(5) 0.056(6) -0.006(5) -0.001(5) -0.004(4)
C28 0.036(5) 0.050(6) 0.053(6) -0.004(5) -0.001(4) -0.001(4)
C29 0.046(6) 0.055(6) 0.059(7) -0.003(5) -0.002(5) -0.011(5)
C30 0.036(6) 0.068(8) 0.063(7) 0.001(6) 0.004(5) 0.011(5)
C39 0.094(12) 0.19(2) 0.049(8) -0.023(10) 0.006(8) 0.031(12)
C38 0.087(12) 0.137(17) 0.121(15) -0.021(13) 0.054(11) -0.028(11)
C40 0.069(10) 0.132(15) 0.096(12) -0.008(11) 0.014(9) 0.033(10)
C31 0.062(7) 0.067(8) 0.069(8) -0.034(6) 0.016(6) 0.001(6)
C32 0.062(7) 0.047(6) 0.065(7) -0.024(5) 0.010(6) -0.005(5)
C25 0.053(7) 0.039(6) 0.079(8) -0.001(5) 0.010(6) 0.006(5)
C24 0.057(7) 0.043(6) 0.077(8) 0.007(6) -0.002(6) 0.012(5)
C23 0.045(6) 0.046(6) 0.048(6) -0.001(5) -0.013(5) -0.008(4)
C36 0.096(11) 0.071(9) 0.087(10) 0.031(8) -0.007(9) -0.019(8)
C35 0.21(2) 0.095(12) 0.053(9) 0.000(8) 0.030(11) -0.046(14)
C34 0.043(7) 0.104(12) 0.124(13) 0.058(10) 0.000(8) -0.004(7)
C22 0.041(5) 0.032(4) 0.039(5) -0.006(4) -0.005(4) -0.008(4)
C1 0.035(4) 0.036(5) 0.028(4) -0.009(3) 0.000(3) -0.006(4)
C6 0.051(6) 0.029(4) 0.039(5) -0.004(4) -0.009(4) 0.000(4)
C5 0.051(6) 0.044(5) 0.041(5) -0.011(4) -0.014(4) -0.008(4)
C16 0.187(17) 0.088(11) 0.208(18) -0.069(12) -0.156(13) 0.070(11)
C15 0.138(14) 0.19(2) 0.087(10) 0.064(11) -0.059(8) -0.102(13)
C14 0.087(9) 0.077(8) 0.081(9) -0.008(7) -0.045(7) -0.023(7)
C4 0.065(7) 0.048(6) 0.063(7) -0.022(5) -0.023(6) -0.007(5)
C3 0.050(6) 0.036(5) 0.065(7) -0.015(5) -0.016(5) -0.005(4)
C2 0.035(5) 0.032(4) 0.041(5) -0.014(4) -0.006(4) -0.002(4)
C7 0.046(5) 0.028(4) 0.033(4) -0.013(4) -0.003(4) 0.002(4)
C12 0.044(5) 0.036(5) 0.040(5) -0.016(4) -0.010(4) 0.010(4)
F4 0.151(10) 0.117(8) 0.107(8) -0.045(6) -0.023(7) -0.015(7)
F3 0.173(12) 0.147(11) 0.137(10) -0.025(9) 0.045(9) -0.036(9)
F2 0.069(6) 0.305(18) 0.124(9) -0.049(10) -0.012(6) 0.094(9)
C11 0.048(6) 0.049(6) 0.049(6) -0.026(5) -0.015(5) 0.010(5)
C10 0.078(8) 0.032(5) 0.044(6) -0.014(4) -0.018(5) 0.015(5)
C9 0.070(7) 0.035(5) 0.047(6) -0.011(4) -0.006(5) 0.002(5)
C8 0.048(6) 0.048(6) 0.046(6) -0.012(5) -0.004(4) -0.007(5)
C18 0.23(2) 0.039(7) 0.132(15) -0.026(8) -0.106(16) 0.051(11)
C20 0.105(12) 0.103(12) 0.079(10) -0.027(9) -0.042(9) 0.054(10)
C19 0.148(15) 0.058(8) 0.052(7) -0.011(6) -0.032(8) 0.025(8)
C68 0.069(8) 0.088(9) 0.051(7) -0.004(6) -0.003(6) -0.043(7)
C69 0.130(15) 0.117(14) 0.119(14) -0.092(12) 0.079(12) -0.101(13)
C70 0.089(12) 0.037(7) 0.167(19) 0.007(9) 0.056(13) -0.010(7)
C66 0.066(8) 0.086(10) 0.063(8) 0.017(7) 0.003(7) -0.027(8)
C67 0.064(7) 0.055(7) 0.058(7) -0.023(5) 0.020(6) -0.024(6)
C64 0.086(9) 0.070(8) 0.051(7) -0.035(6) -0.007(6) -0.010(7)
C63 0.076(8) 0.085(9) 0.034(5) -0.022(6) -0.010(5) -0.016(7)
C62 0.068(9) 0.160(17) 0.087(11) -0.086(12) -0.008(8) -0.011(10)
C61 0.141(16) 0.148(16) 0.064(10) -0.068(11) 0.042(10) -0.101(14)
C65 0.159(16) 0.043(7) 0.065(9) -0.016(6) -0.030(10) -0.029(8)
Cl1 0.272(13) 0.344(16) 0.216(10) 0.056(10) -0.022(9) -0.163(12)
Cl2 0.317(13) 0.274(12) 0.173(8) -0.120(8) -0.097(8) 0.038(10)
C37 0.053(7) 0.079(9) 0.064(8) -0.006(7) 0.012(6) 0.009(6)
C33 0.058(7) 0.042(6) 0.069(7) 0.019(5) 0.009(6) -0.029(5)
C13 0.083(8) 0.053(6) 0.067(7) -0.005(5) -0.044(6) -0.014(5)
B1 0.048(7) 0.068(9) 0.067(9) -0.009(7) -0.002(6) 0.025(7)
C17 0.105(11) 0.045(6) 0.057(7) -0.015(5) -0.035(7) 0.030(6)
C71 0.18(2) 0.16(2) 0.085(13) -0.029(14) 0.019(14) -0.051(18)
B2 0.106(16) 0.14(2) 0.068(12) -0.037(12) 0.018(11) -0.039(15)
C56 0.124(12) 0.273(18) 0.163(15) -0.167(13) -0.030(11) 0.053(11)
C55 0.157(16) 0.286(18) 0.140(15) -0.111(13) 0.023(12) -0.046(13)

loop_
_atom_type_symbol
_atom_type_description
_atom_type_scat_dispersion_real
_atom_type_scat_dispersion_imag
_atom_type_scat_source
C C 0.0033 0.0016 'International Tables Vol C Tables 4.2.6.8 and 6.1.1.4'
H H 0.0000 0.0000 'International Tables Vol C Tables 4.2.6.8 and 6.1.1.4'
Ag Ag -0.8971 1.1015 'International Tables Vol C Tables 4.2.6.8 and 6.1.1.4'
Au Au -2.0133 8.8022 'International Tables Vol C Tables 4.2.6.8 and 6.1.1.4'
B B 0.0013 0.0007 'International Tables Vol C Tables 4.2.6.8 and 6.1.1.4'
Cl Cl 0.1484 0.1585 'International Tables Vol C Tables 4.2.6.8 and 6.1.1.4'
F F 0.0171 0.0103 'International Tables Vol C Tables 4.2.6.8 and 6.1.1.4'
P P 0.1023 0.0942 'International Tables Vol C Tables 4.2.6.8 and 6.1.1.4'
W W -0.8490 6.8722 'International Tables Vol C Tables 4.2.6.8 and 6.1.1.4'

loop_
_geom_angle_atom_site_label_1
_geom_angle_atom_site_label_2
_geom_angle_atom_site_label_3
_geom_angle
_geom_angle_site_symmetry_1
_geom_angle_site_symmetry_3
_geom_angle_publ_flag
P1 Au1 Ag2 108.38(6) . . ?
P1 Au1 W1 175.63(5) . . ?
Ag2 Au1 W1 67.34(2) . . ?
C61 W1 C65 35.5(6) . . ?
C61 W1 C69 159.0(5) . . ?
C65 W1 C69 154.8(8) . . ?
C61 W1 C70 149.2(9) . . ?
C65 W1 C70 159.3(7) . . ?
C69 W1 C70 34.6(7) . . ?
C61 W1 C62 35.9(7) . . ?
C65 W1 C62 59.2(7) . . ?
C69 W1 C62 146.0(8) . . ?
C70 W1 C62 115.3(8) . . ?
C61 W1 C64 58.8(5) . . ?
C65 W1 C64 34.9(5) . . ?
C69 W1 C64 141.7(5) . . ?
C70 W1 C64 124.5(7) . . ?
C62 W1 C64 59.1(5) . . ?
C61 W1 C68 152.0(8) . . ?
C65 W1 C68 119.8(6) . . ?
C69 W1 C68 36.9(6) . . ?
C70 W1 C68 58.8(6) . . ?
C62 W1 C68 163.1(5) . . ?
C64 W1 C68 109.5(5) . . ?
C61 W1 C63 58.6(5) . . ?
C65 W1 C63 58.2(5) . . ?
C69 W1 C63 138.2(6) . . ?
C70 W1 C63 105.1(8) . . ?
C62 W1 C63 35.1(5) . . ?
C64 W1 C63 35.2(5) . . ?
C68 W1 C63 128.4(5) . . ?
C61 W1 C66 140.8(6) . . ?
C65 W1 C66 126.3(6) . . ?
C69 W1 C66 57.0(6) . . ?
C70 W1 C66 33.5(6) . . ?
C62 W1 C66 108.1(6) . . ?
C64 W1 C66 92.0(6) . . ?
C68 W1 C66 57.6(5) . . ?
C63 W1 C66 82.3(5) . . ?
C61 W1 C67 141.7(5) . . ?
C65 W1 C67 108.7(6) . . ?
C69 W1 C67 58.5(4) . . ?
C70 W1 C67 57.3(5) . . ?
C62 W1 C67 128.5(5) . . ?
C64 W1 C67 83.2(4) . . ?
C68 W1 C67 34.7(4) . . ?
C63 W1 C67 94.0(4) . . ?
C66 W1 C67 34.4(5) . . ?
C61 W1 Au1 77.1(4) . . ?
C65 W1 Au1 84.8(4) . . ?
C69 W1 Au1 85.5(5) . . ?
C70 W1 Au1 115.2(7) . . ?
C62 W1 Au1 106.7(5) . . ?
C64 W1 Au1 118.9(3) . . ?
C68 W1 Au1 89.6(3) . . ?
C63 W1 Au1 135.7(3) . . ?
C66 W1 Au1 142.0(4) . . ?
C67 W1 Au1 122.6(3) . . ?
C61 W1 Ag2 82.1(5) . . ?
C65 W1 Ag2 114.0(5) . . ?
C69 W1 Ag2 78.1(4) . . ?
C70 W1 Ag2 83.5(5) . . ?
C62 W1 Ag2 83.7(4) . . ?
C64 W1 Ag2 139.7(4) . . ?
C68 W1 Ag2 110.0(4) . . ?
C63 W1 Ag2 116.6(3) . . ?
C66 W1 Ag2 115.8(4) . . ?
C67 W1 Ag2 136.1(3) . . ?
Au1 W1 Ag2 54.181(18) . . ?
C11 Ag2 F1 80.9(3) . . ?
C11 Ag2 C12 31.6(3) . . ?
F1 Ag2 C12 92.7(3) . . ?
C11 Ag2 Au1 118.6(2) . . ?
F1 Ag2 Au1 121.50(19) . . ?
C12 Ag2 Au1 87.38(19) . . ?
C11 Ag2 W1 149.6(3) . . ?
F1 Ag2 W1 127.98(19) . . ?
C12 Ag2 W1 135.8(2) . . ?
Au1 Ag2 W1 58.479(18) . . ?
C21 P1 C41 103.2(4) . . ?
C21 P1 C1 104.6(4) . . ?
C41 P1 C1 105.8(4) . . ?
C21 P1 Au1 118.3(3) . . ?
C41 P1 Au1 114.0(3) . . ?
C1 P1 Au1 109.8(3) . . ?
B1 F1 Ag2 112.6(8) . . ?
C46 C41 C42 120.4(8) . . ?
C46 C41 P1 123.4(7) . . ?
C42 C41 P1 116.1(7) . . ?
C41 C46 C45 116.2(9) . . ?
C41 C46 C47 126.8(8) . . ?
C45 C46 C47 116.8(8) . . ?
C48 C47 C52 116.5(9) . . ?
C48 C47 C46 124.0(9) . . ?
C52 C47 C46 119.2(9) . . ?
C51 C52 C47 120.8(10) . . ?
C51 C52 H52 119.6 . . ?
C47 C52 H52 119.6 . . ?
C50 C51 C52 122.9(10) . . ?
C50 C51 H51 118.5 . . ?
C52 C51 H51 118.5 . . ?
C51 C50 C49 115.3(9) . . ?
C51 C50 C57 121.2(10) . . ?
C49 C50 C57 123.4(10) . . ?
C48 C49 C50 122.7(10) . . ?
C48 C49 H49 118.6 . . ?
C50 C49 H49 118.6 . . ?
C49 C48 C47 121.7(10) . . ?
C49 C48 H48 119.1 . . ?
C47 C48 H48 119.1 . . ?
C60 C57 C59 110.0(12) . . ?
C60 C57 C58 110.0(13) . . ?
C59 C57 C58 107.1(13) . . ?
C60 C57 C50 107.8(10) . . ?
C59 C57 C50 111.9(10) . . ?
C58 C57 C50 110.1(10) . . ?
C57 C58 H58A 109.5 . . ?
C57 C58 H58B 109.5 . . ?
H58A C58 H58B 109.5 . . ?
C57 C58 H58C 109.5 . . ?
H58A C58 H58C 109.5 . . ?
H58B C58 H58C 109.5 . . ?
C57 C60 H60A 109.5 . . ?
C57 C60 H60B 109.5 . . ?
H60A C60 H60B 109.5 . . ?
C57 C60 H60C 109.5 . . ?
H60A C60 H60C 109.5 . . ?
H60B C60 H60C 109.5 . . ?
C57 C59 H59A 109.5 . . ?
C57 C59 H59B 109.5 . . ?
H59A C59 H59B 109.5 . . ?
C57 C59 H59C 109.5 . . ?
H59A C59 H59C 109.5 . . ?
H59B C59 H59C 109.5 . . ?
C44 C45 C46 123.1(10) . . ?
C44 C45 H45 118.5 . . ?
C46 C45 H45 118.5 . . ?
C43 C44 C45 120.9(10) . . ?
C43 C44 H44 119.5 . . ?
C45 C44 H44 119.5 . . ?
C44 C43 C42 117.3(9) . . ?
C44 C43 C53 122.1(11) . . ?
C42 C43 C53 120.5(11) . . ?
C56 C53 C54 118.1(17) . . ?
C56 C53 C43 112.5(15) . . ?
C54 C53 C43 115.9(12) . . ?
C56 C53 C55 97.5(18) . . ?
C54 C53 C55 103.8(18) . . ?
C43 C53 C55 105.8(16) . . ?
C53 C54 H54A 109.5 . . ?
C53 C54 H54B 109.5 . . ?
H54A C54 H54B 109.5 . . ?
C53 C54 H54C 109.5 . . ?
H54A C54 H54C 109.5 . . ?
H54B C54 H54C 109.5 . . ?
C43 C42 C41 121.8(9) . . ?
C43 C42 H42 119.1 . . ?
C41 C42 H42 119.1 . . ?
C22 C21 C26 118.5(8) . . ?
C22 C21 P1 116.7(7) . . ?
C26 C21 P1 124.7(7) . . ?
C25 C26 C21 118.2(9) . . ?
C25 C26 C27 116.0(9) . . ?
C21 C26 C27 125.8(8) . . ?
C32 C27 C28 117.0(10) . . ?
C32 C27 C26 119.2(9) . . ?
C28 C27 C26 123.5(10) . . ?
C29 C28 C27 121.8(11) . . ?
C29 C28 H28 119.1 . . ?
C27 C28 H28 119.1 . . ?
C30 C29 C28 121.4(11) . . ?
C30 C29 H29 119.3 . . ?
C28 C29 H29 119.3 . . ?
C29 C30 C31 116.3(10) . . ?
C29 C30 C37 124.1(12) . . ?
C31 C30 C37 119.4(12) . . ?
C37 C39 H39A 109.5 . . ?
C37 C39 H39B 109.5 . . ?
H39A C39 H39B 109.5 . . ?
C37 C39 H39C 109.5 . . ?
H39A C39 H39C 109.5 . . ?
H39B C39 H39C 109.5 . . ?
C37 C38 H38A 109.5 . . ?
C37 C38 H38B 109.5 . . ?
H38A C38 H38B 109.5 . . ?
C37 C38 H38C 109.5 . . ?
H38A C38 H38C 109.5 . . ?
H38B C38 H38C 109.5 . . ?
C37 C40 H40A 109.5 . . ?
C37 C40 H40B 109.5 . . ?
H40A C40 H40B 109.5 . . ?
C37 C40 H40C 109.5 . . ?
H40A C40 H40C 109.5 . . ?
H40B C40 H40C 109.5 . . ?
C32 C31 C30 122.9(11) . . ?
C32 C31 H31 118.6 . . ?
C30 C31 H31 118.6 . . ?
C31 C32 C27 120.6(11) . . ?
C31 C32 H32 119.7 . . ?
C27 C32 H32 119.7 . . ?
C26 C25 C24 121.3(10) . . ?
C26 C25 H25 119.3 . . ?
C24 C25 H25 119.3 . . ?
C23 C24 C25 122.5(10) . . ?
C23 C24 H24 118.7 . . ?
C25 C24 H24 118.7 . . ?
C24 C23 C22 115.4(10) . . ?
C24 C23 C33 124.7(10) . . ?
C22 C23 C33 119.9(10) . . ?
C33 C36 H36A 109.5 . . ?
C33 C36 H36B 109.5 . . ?
H36A C36 H36B 109.5 . . ?
C33 C36 H36C 109.5 . . ?
H36A C36 H36C 109.5 . . ?
H36B C36 H36C 109.5 . . ?
C33 C35 H35A 109.5 . . ?
C33 C35 H35B 109.5 . . ?
H35A C35 H35B 109.5 . . ?
C33 C35 H35C 109.5 . . ?
H35A C35 H35C 109.5 . . ?
H35B C35 H35C 109.5 . . ?
C33 C34 H34A 109.5 . . ?
C33 C34 H34B 109.5 . . ?
H34A C34 H34B 109.5 . . ?
C33 C34 H34C 109.5 . . ?
H34A C34 H34C 109.5 . . ?
H34B C34 H34C 109.5 . . ?
C21 C22 C23 124.1(9) . . ?
C21 C22 H22 118.0 . . ?
C23 C22 H22 118.0 . . ?
C6 C1 C2 119.8(8) . . ?
C6 C1 P1 116.0(7) . . ?
C2 C1 P1 124.0(7) . . ?
C5 C6 C1 123.2(9) . . ?
C5 C6 H6 118.4 . . ?
C1 C6 H6 118.4 . . ?
C4 C5 C6 116.6(9) . . ?
C4 C5 C13 122.4(9) . . ?
C6 C5 C13 120.9(9) . . ?
C13 C16 H16A 109.5 . . ?
C13 C16 H16B 109.5 . . ?
H16A C16 H16B 109.5 . . ?
C13 C16 H16C 109.5 . . ?
H16A C16 H16C 109.5 . . ?
H16B C16 H16C 109.5 . . ?
C13 C15 H15A 109.5 . . ?
C13 C15 H15B 109.5 . . ?
H15A C15 H15B 109.5 . . ?
C13 C15 H15C 109.5 . . ?
H15A C15 H15C 109.5 . . ?
H15B C15 H15C 109.5 . . ?
C13 C14 H14A 109.5 . . ?
C13 C14 H14B 109.5 . . ?
H14A C14 H14B 109.5 . . ?
C13 C14 H14C 109.5 . . ?
H14A C14 H14C 109.5 . . ?
H14B C14 H14C 109.5 . . ?
C3 C4 C5 121.1(9) . . ?
C3 C4 H4 119.4 . . ?
C5 C4 H4 119.4 . . ?
C4 C3 C2 123.0(9) . . ?
C4 C3 H3 118.5 . . ?
C2 C3 H3 118.5 . . ?
C1 C2 C3 116.1(8) . . ?
C1 C2 C7 129.2(8) . . ?
C3 C2 C7 114.6(8) . . ?
C12 C7 C8 116.6(9) . . ?
C12 C7 C2 124.9(8) . . ?
C8 C7 C2 118.2(8) . . ?
C7 C12 C11 121.4(10) . . ?
C7 C12 Ag2 102.6(6) . . ?
C11 C12 Ag2 66.3(5) . . ?
C7 C12 H12 119.3 . . ?
C11 C12 H12 119.3 . . ?
Ag2 C12 H12 100.9 . . ?
C12 C11 C10 120.8(10) . . ?
C12 C11 Ag2 82.1(5) . . ?
C10 C11 Ag2 93.1(6) . . ?
C12 C11 H11 119.6 . . ?
C10 C11 H11 119.6 . . ?
Ag2 C11 H11 94.8 . . ?
C9 C10 C11 116.8(9) . . ?
C9 C10 C17 120.6(11) . . ?
C11 C10 C17 122.5(11) . . ?
C8 C9 C10 122.2(10) . . ?
C8 C9 H9 118.9 . . ?
C10 C9 H9 118.9 . . ?
C9 C8 C7 122.2(10) . . ?
C9 C8 H8 118.9 . . ?
C7 C8 H8 118.9 . . ?
C17 C18 H18A 109.5 . . ?
C17 C18 H18B 109.5 . . ?
H18A C18 H18B 109.5 . . ?
C17 C18 H18C 109.5 . . ?
H18A C18 H18C 109.5 . . ?
H18B C18 H18C 109.5 . . ?
C17 C20 H20A 109.5 . . ?
C17 C20 H20B 109.5 . . ?
H20A C20 H20B 109.5 . . ?
C17 C20 H20C 109.5 . . ?
H20A C20 H20C 109.5 . . ?
H20B C20 H20C 109.5 . . ?
C17 C19 H19A 109.5 . . ?
C17 C19 H19B 109.5 . . ?
H19A C19 H19B 109.5 . . ?
C17 C19 H19C 109.5 . . ?
H19A C19 H19C 109.5 . . ?
H19B C19 H19C 109.5 . . ?
C67 C68 C69 105.5(14) . . ?
C67 C68 W1 73.2(7) . . ?
C69 C68 W1 70.9(7) . . ?
C67 C68 H68 127.3 . . ?
C69 C68 H68 127.3 . . ?
W1 C68 H68 120.5 . . ?
C70 C69 C68 106.8(13) . . ?
C70 C69 W1 73.2(9) . . ?
C68 C69 W1 72.2(7) . . ?
C70 C69 H69 126.6 . . ?
C68 C69 H69 126.6 . . ?
W1 C69 H69 120.0 . . ?
C66 C70 C69 109.2(15) . . ?
C66 C70 W1 73.7(9) . . ?
C69 C70 W1 72.3(8) . . ?
C66 C70 H70 125.4 . . ?
C69 C70 H70 125.4 . . ?
W1 C70 H70 120.3 . . ?
C70 C66 C67 110.4(15) . . ?
C70 C66 W1 72.8(8) . . ?
C67 C66 W1 73.2(7) . . ?
C70 C66 H66 124.8 . . ?
C67 C66 H66 124.8 . . ?
W1 C66 H66 120.8 . . ?
C66 C67 C68 108.1(13) . . ?
C66 C67 W1 72.4(7) . . ?
C68 C67 W1 72.1(7) . . ?
C66 C67 H67 126.0 . . ?
C68 C67 H67 126.0 . . ?
W1 C67 H67 121.3 . . ?
C65 C64 C63 107.6(14) . . ?
C65 C64 W1 72.2(7) . . ?
C63 C64 W1 72.3(7) . . ?
C65 C64 H64 126.2 . . ?
C63 C64 H64 126.2 . . ?
W1 C64 H64 121.1 . . ?
C64 C63 C62 109.6(13) . . ?
C64 C63 W1 72.6(6) . . ?
C62 C63 W1 72.6(7) . . ?
C64 C63 H63 125.2 . . ?
C62 C63 H63 125.2 . . ?
W1 C63 H63 121.3 . . ?
C63 C62 C61 106.1(15) . . ?
C63 C62 W1 72.3(8) . . ?
C61 C62 W1 70.9(8) . . ?
C63 C62 H62 126.9 . . ?
C61 C62 H62 126.9 . . ?
W1 C62 H62 121.7 . . ?
C65 C61 C62 108.2(13) . . ?
C65 C61 W1 73.1(8) . . ?
C62 C61 W1 73.2(9) . . ?
C65 C61 H61 125.9 . . ?
C62 C61 H61 125.9 . . ?
W1 C61 H61 119.7 . . ?
C64 C65 C61 108.5(15) . . ?
C64 C65 W1 72.9(7) . . ?
C61 C65 W1 71.4(8) . . ?
C64 C65 H65 125.8 . . ?
C61 C65 H65 125.8 . . ?
W1 C65 H65 121.6 . . ?
C39 C37 C38 109.5(15) . . ?
C39 C37 C30 110.0(12) . . ?
C38 C37 C30 110.9(12) . . ?
C39 C37 C40 110.1(14) . . ?
C38 C37 C40 108.0(14) . . ?
C30 C37 C40 108.3(11) . . ?
C23 C33 C35 110.7(9) . . ?
C23 C33 C36 112.7(11) . . ?
C35 C33 C36 107.4(13) . . ?
C23 C33 C34 109.1(11) . . ?
C35 C33 C34 111.0(15) . . ?
C36 C33 C34 106.0(10) . . ?
C16 C13 C14 107.8(14) . . ?
C16 C13 C15 109.9(17) . . ?
C14 C13 C15 108.4(13) . . ?
C16 C13 C5 110.4(11) . . ?
C14 C13 C5 112.5(10) . . ?
C15 C13 C5 107.8(12) . . ?
F2 B1 F4 116.8(16) . . ?
F2 B1 F1 111.5(13) . . ?
F4 B1 F1 111.7(11) . . ?
F2 B1 F3 111.2(14) . . ?
F4 B1 F3 101.6(12) . . ?
F1 B1 F3 102.6(13) . . ?
C19 C17 C18 110.6(14) . . ?
C19 C17 C20 109.0(12) . . ?
C18 C17 C20 106.9(13) . . ?
C19 C17 C10 109.1(10) . . ?
C18 C17 C10 109.5(10) . . ?
C20 C17 C10 111.6(12) . . ?
Cl2 C71 Cl1 111.7(13) . . ?
Cl2 C71 H71A 109.3 . . ?
Cl1 C71 H71A 109.3 . . ?
Cl2 C71 H71B 109.3 . . ?
Cl1 C71 H71B 109.3 . . ?
H71A C71 H71B 107.9 . . ?
F5 B2 F8 118(2) . . ?
F5 B2 F6 111.8(19) . . ?
F8 B2 F6 116(2) . . ?
F5 B2 F7 106(2) . . ?
F8 B2 F7 99.6(18) . . ?
F6 B2 F7 103(2) . . ?
C53 C56 H56A 109.5 . . ?
C53 C56 H56B 109.5 . . ?
H56A C56 H56B 109.5 . . ?
C53 C56 H56C 109.5 . . ?
H56A C56 H56C 109.5 . . ?
H56B C56 H56C 109.5 . . ?
C53 C55 H55A 109.5 . . ?
C53 C55 H55B 109.5 . . ?
H55A C55 H55B 109.5 . . ?
C53 C55 H55C 109.5 . . ?
H55A C55 H55C 109.5 . . ?
H55B C55 H55C 109.5 . . ?

loop_
_geom_bond_atom_site_label_1
_geom_bond_atom_site_label_2
_geom_bond_distance
_geom_bond_site_symmetry_2
_geom_bond_publ_flag
Au1 P1 2.311(2) . ?
Au1 Ag2 2.7149(9) . ?
Au1 W1 2.8541(5) . ?
W1 C61 2.265(14) . ?
W1 C65 2.286(12) . ?
W1 C69 2.281(12) . ?
W1 C70 2.292(13) . ?
W1 C62 2.294(14) . ?
W1 C64 2.295(11) . ?
W1 C68 2.297(12) . ?
W1 C63 2.291(10) . ?
W1 C66 2.302(12) . ?
W1 C67 2.312(11) . ?
W1 Ag2 3.0897(9) . ?
Ag2 C11 2.451(9) . ?
Ag2 F1 2.533(8) . ?
Ag2 C12 2.651(9) . ?
P1 C21 1.808(8) . ?
P1 C41 1.830(9) . ?
P1 C1 1.848(9) . ?
F1 B1 1.386(17) . ?
F6 B2 1.30(2) . ?
F7 B2 1.38(3) . ?
F8 B2 1.28(3) . ?
F5 B2 1.27(2) . ?
C41 C46 1.385(12) . ?
C41 C42 1.416(12) . ?
C46 C45 1.403(13) . ?
C46 C47 1.502(13) . ?
C47 C48 1.390(14) . ?
C47 C52 1.391(14) . ?
C52 C51 1.383(15) . ?
C52 H52 0.9500 . ?
C51 C50 1.375(15) . ?
C51 H51 0.9500 . ?
C50 C49 1.394(15) . ?
C50 C57 1.549(14) . ?
C49 C48 1.359(14) . ?
C49 H49 0.9500 . ?
C48 H48 0.9500 . ?
C57 C60 1.506(18) . ?
C57 C59 1.518(19) . ?
C57 C58 1.53(2) . ?
C58 H58A 0.9800 . ?
C58 H58B 0.9800 . ?
C58 H58C 0.9800 . ?
C60 H60A 0.9800 . ?
C60 H60B 0.9800 . ?
C60 H60C 0.9800 . ?
C59 H59A 0.9800 . ?
C59 H59B 0.9800 . ?
C59 H59C 0.9800 . ?
C45 C44 1.377(15) . ?
C45 H45 0.9500 . ?
C44 C43 1.373(16) . ?
C44 H44 0.9500 . ?
C43 C42 1.390(14) . ?
C43 C53 1.509(15) . ?
C53 C56 1.41(3) . ?
C53 C54 1.46(2) . ?
C53 C55 1.61(3) . ?
C54 H54A 0.9800 . ?
C54 H54B 0.9800 . ?
C54 H54C 0.9800 . ?
C42 H42 0.9500 . ?
C21 C22 1.386(12) . ?
C21 C26 1.415(13) . ?
C26 C25 1.382(14) . ?
C26 C27 1.475(14) . ?
C27 C32 1.391(15) . ?
C27 C28 1.383(14) . ?
C28 C29 1.388(15) . ?
C28 H28 0.9500 . ?
C29 C30 1.386(17) . ?
C29 H29 0.9500 . ?
C30 C31 1.380(17) . ?
C30 C37 1.535(16) . ?
C39 C37 1.49(2) . ?
C39 H39A 0.9800 . ?
C39 H39B 0.9800 . ?
C39 H39C 0.9800 . ?
C38 C37 1.54(2) . ?
C38 H38A 0.9800 . ?
C38 H38B 0.9800 . ?
C38 H38C 0.9800 . ?
C40 C37 1.537(19) . ?
C40 H40A 0.9800 . ?
C40 H40B 0.9800 . ?
C40 H40C 0.9800 . ?
C31 C32 1.381(16) . ?
C31 H31 0.9500 . ?
C32 H32 0.9500 . ?
C25 C24 1.400(17) . ?
C25 H25 0.9500 . ?
C24 C23 1.369(16) . ?
C24 H24 0.9500 . ?
C23 C22 1.413(13) . ?
C23 C33 1.505(15) . ?
C36 C33 1.529(17) . ?
C36 H36A 0.9800 . ?
C36 H36B 0.9800 . ?
C36 H36C 0.9800 . ?
C35 C33 1.50(2) . ?
C35 H35A 0.9800 . ?
C35 H35B 0.9800 . ?
C35 H35C 0.9800 . ?
C34 C33 1.555(17) . ?
C34 H34A 0.9800 . ?
C34 H34B 0.9800 . ?
C34 H34C 0.9800 . ?
C22 H22 0.9500 . ?
C1 C6 1.393(12) . ?
C1 C2 1.405(12) . ?
C6 C5 1.389(13) . ?
C6 H6 0.9500 . ?
C5 C4 1.387(14) . ?
C5 C13 1.532(14) . ?
C16 C13 1.49(2) . ?
C16 H16A 0.9800 . ?
C16 H16B 0.9800 . ?
C16 H16C 0.9800 . ?
C15 C13 1.51(2) . ?
C15 H15A 0.9800 . ?
C15 H15B 0.9800 . ?
C15 H15C 0.9800 . ?
C14 C13 1.506(16) . ?
C14 H14A 0.9800 . ?
C14 H14B 0.9800 . ?
C14 H14C 0.9800 . ?
C4 C3 1.370(15) . ?
C4 H4 0.9500 . ?
C3 C2 1.405(13) . ?
C3 H3 0.9500 . ?
C2 C7 1.485(12) . ?
C7 C12 1.392(13) . ?
C7 C8 1.390(13) . ?
C12 C11 1.404(13) . ?
C12 H12 0.9500 . ?
F4 B1 1.356(18) . ?
F3 B1 1.407(19) . ?
F2 B1 1.303(15) . ?
C11 C10 1.405(16) . ?
C11 H11 0.9500 . ?
C10 C9 1.379(16) . ?
C10 C17 1.539(14) . ?
C9 C8 1.376(14) . ?
C9 H9 0.9500 . ?
C8 H8 0.9500 . ?
C18 C17 1.520(19) . ?
C18 H18A 0.9800 . ?
C18 H18B 0.9800 . ?
C18 H18C 0.9800 . ?
C20 C17 1.54(2) . ?
C20 H20A 0.9800 . ?
C20 H20B 0.9800 . ?
C20 H20C 0.9800 . ?
C19 C17 1.517(18) . ?
C19 H19A 0.9800 . ?
C19 H19B 0.9800 . ?
C19 H19C 0.9800 . ?
C68 C67 1.373(17) . ?
C68 C69 1.45(2) . ?
C68 H68 0.9500 . ?
C69 C70 1.36(3) . ?
C69 H69 0.9500 . ?
C70 C66 1.32(2) . ?
C70 H70 0.9500 . ?
C66 C67 1.365(19) . ?
C66 H66 0.9500 . ?
C67 H67 0.9500 . ?
C64 C65 1.372(19) . ?
C64 C63 1.385(18) . ?
C64 H64 0.9500 . ?
C63 C62 1.384(19) . ?
C63 H63 0.9500 . ?
C62 C61 1.41(3) . ?
C62 H62 0.9500 . ?
C61 C65 1.39(2) . ?
C61 H61 0.9500 . ?
C65 H65 0.9500 . ?
Cl1 C71 1.69(2) . ?
Cl2 C71 1.67(2) . ?
C71 H71A 0.9900 . ?
C71 H71B 0.9900 . ?
C56 H56A 0.9800 . ?
C56 H56B 0.9800 . ?
C56 H56C 0.9800 . ?
C55 H55A 0.9800 . ?
C55 H55B 0.9800 . ?
C55 H55C 0.9800 . ?

loop_
_geom_torsion_atom_site_label_1
_geom_torsion_atom_site_label_2
_geom_torsion_atom_site_label_3
_geom_torsion_atom_site_label_4
_geom_torsion
_geom_torsion_site_symmetry_1
_geom_torsion_site_symmetry_2
_geom_torsion_site_symmetry_3
_geom_torsion_site_symmetry_4
_geom_torsion_publ_flag
C21 P1 C41 C46 88.6(8) . . . . ?
C1 P1 C41 C46 -161.7(8) . . . . ?
Au1 P1 C41 C46 -41.0(8) . . . . ?
C21 P1 C41 C42 -92.9(7) . . . . ?
C1 P1 C41 C42 16.7(8) . . . . ?
Au1 P1 C41 C42 137.4(6) . . . . ?
C42 C41 C46 C45 -4.3(14) . . . . ?
P1 C41 C46 C45 174.1(8) . . . . ?
C42 C41 C46 C47 170.6(9) . . . . ?
P1 C41 C46 C47 -11.0(14) . . . . ?
C41 C46 C47 C48 -46.3(14) . . . . ?
C45 C46 C47 C48 128.6(11) . . . . ?
C41 C46 C47 C52 140.9(10) . . . . ?
C45 C46 C47 C52 -44.2(13) . . . . ?
C48 C47 C52 C51 0.1(14) . . . . ?
C46 C47 C52 C51 173.4(9) . . . . ?
C47 C52 C51 C50 0.2(17) . . . . ?
C52 C51 C50 C49 0.0(16) . . . . ?
C52 C51 C50 C57 -178.2(10) . . . . ?
C51 C50 C49 C48 -0.6(16) . . . . ?
C57 C50 C49 C48 177.5(10) . . . . ?
C50 C49 C48 C47 1.0(17) . . . . ?
C52 C47 C48 C49 -0.7(14) . . . . ?
C46 C47 C48 C49 -173.7(9) . . . . ?
C51 C50 C57 C60 86.8(14) . . . . ?
C49 C50 C57 C60 -91.3(14) . . . . ?
C51 C50 C57 C59 -34.2(16) . . . . ?
C49 C50 C57 C59 147.7(12) . . . . ?
C51 C50 C57 C58 -153.3(13) . . . . ?
C49 C50 C57 C58 28.7(17) . . . . ?
C41 C46 C45 C44 3.4(17) . . . . ?
C47 C46 C45 C44 -172.0(12) . . . . ?
C46 C45 C44 C43 2(2) . . . . ?
C45 C44 C43 C42 -5.3(19) . . . . ?
C45 C44 C43 C53 177.7(15) . . . . ?
C44 C43 C53 C56 47(3) . . . . ?
C42 C43 C53 C56 -130.2(19) . . . . ?
C44 C43 C53 C54 -173.1(17) . . . . ?
C42 C43 C53 C54 10(3) . . . . ?
C44 C43 C53 C55 -59(2) . . . . ?
C42 C43 C53 C55 124.4(16) . . . . ?
C44 C43 C42 C41 4.3(16) . . . . ?
C53 C43 C42 C41 -178.6(13) . . . . ?
C46 C41 C42 C43 0.5(14) . . . . ?
P1 C41 C42 C43 -178.0(8) . . . . ?
C41 P1 C21 C22 28.9(8) . . . . ?
C1 P1 C21 C22 -81.6(7) . . . . ?
Au1 P1 C21 C22 155.9(6) . . . . ?
C41 P1 C21 C26 -148.4(8) . . . . ?
C1 P1 C21 C26 101.1(8) . . . . ?
Au1 P1 C21 C26 -21.4(9) . . . . ?
C22 C21 C26 C25 -0.3(14) . . . . ?
P1 C21 C26 C25 177.0(9) . . . . ?
C22 C21 C26 C27 179.6(9) . . . . ?
P1 C21 C26 C27 -3.1(14) . . . . ?
C25 C26 C27 C32 -55.6(15) . . . . ?
C21 C26 C27 C32 124.6(12) . . . . ?
C25 C26 C27 C28 117.0(12) . . . . ?
C21 C26 C27 C28 -62.9(15) . . . . ?
C32 C27 C28 C29 3.2(16) . . . . ?
C26 C27 C28 C29 -169.5(10) . . . . ?
C27 C28 C29 C30 -0.7(17) . . . . ?
C28 C29 C30 C31 -2.0(17) . . . . ?
C28 C29 C30 C37 173.0(11) . . . . ?
C29 C30 C31 C32 2.2(18) . . . . ?
C37 C30 C31 C32 -173.0(12) . . . . ?
C30 C31 C32 C27 0(2) . . . . ?
C28 C27 C32 C31 -3.0(17) . . . . ?
C26 C27 C32 C31 170.0(11) . . . . ?
C21 C26 C25 C24 0.2(18) . . . . ?
C27 C26 C25 C24 -179.7(12) . . . . ?
C26 C25 C24 C23 0(2) . . . . ?
C25 C24 C23 C22 -0.7(18) . . . . ?
C25 C24 C23 C33 180.0(12) . . . . ?
C26 C21 C22 C23 -0.2(14) . . . . ?
P1 C21 C22 C23 -177.7(7) . . . . ?
C24 C23 C22 C21 0.7(15) . . . . ?
C33 C23 C22 C21 180.0(9) . . . . ?
C21 P1 C1 C6 1.9(8) . . . . ?
C41 P1 C1 C6 -106.8(7) . . . . ?
Au1 P1 C1 C6 129.8(6) . . . . ?
C21 P1 C1 C2 -173.9(7) . . . . ?
C41 P1 C1 C2 77.5(8) . . . . ?
Au1 P1 C1 C2 -46.0(8) . . . . ?
C2 C1 C6 C5 -1.9(14) . . . . ?
P1 C1 C6 C5 -177.8(8) . . . . ?
C1 C6 C5 C4 -0.7(16) . . . . ?
C1 C6 C5 C13 -179.4(10) . . . . ?
C6 C5 C4 C3 1.7(17) . . . . ?
C13 C5 C4 C3 -179.6(12) . . . . ?
C5 C4 C3 C2 -0.2(19) . . . . ?
C6 C1 C2 C3 3.2(13) . . . . ?
P1 C1 C2 C3 178.9(7) . . . . ?
C6 C1 C2 C7 -177.4(9) . . . . ?
P1 C1 C2 C7 -1.8(14) . . . . ?
C4 C3 C2 C1 -2.3(16) . . . . ?
C4 C3 C2 C7 178.3(10) . . . . ?
C1 C2 C7 C12 -53.8(14) . . . . ?
C3 C2 C7 C12 125.5(10) . . . . ?
C1 C2 C7 C8 133.2(10) . . . . ?
C3 C2 C7 C8 -47.5(12) . . . . ?
C8 C7 C12 C11 2.2(13) . . . . ?
C2 C7 C12 C11 -170.9(8) . . . . ?
C8 C7 C12 Ag2 -67.5(8) . . . . ?
C2 C7 C12 Ag2 119.4(8) . . . . ?
C7 C12 C11 C10 -1.7(14) . . . . ?
Ag2 C12 C11 C10 88.9(9) . . . . ?
C7 C12 C11 Ag2 -90.6(8) . . . . ?
C12 C11 C10 C9 0.3(14) . . . . ?
Ag2 C11 C10 C9 83.0(9) . . . . ?
C12 C11 C10 C17 177.7(9) . . . . ?
Ag2 C11 C10 C17 -99.6(9) . . . . ?
C11 C10 C9 C8 0.3(15) . . . . ?
C17 C10 C9 C8 -177.1(10) . . . . ?
C10 C9 C8 C7 0.3(16) . . . . ?
C12 C7 C8 C9 -1.6(14) . . . . ?
C2 C7 C8 C9 172.0(9) . . . . ?
C67 C68 C69 C70 -0.2(14) . . . . ?
W1 C68 C69 C70 65.5(10) . . . . ?
C67 C68 C69 W1 -65.7(8) . . . . ?
C68 C69 C70 C66 0.2(17) . . . . ?
W1 C69 C70 C66 65.0(11) . . . . ?
C68 C69 C70 W1 -64.8(9) . . . . ?
C69 C70 C66 C67 -0.1(17) . . . . ?
W1 C70 C66 C67 64.0(10) . . . . ?
C69 C70 C66 W1 -64.1(10) . . . . ?
C70 C66 C67 C68 0.0(15) . . . . ?
W1 C66 C67 C68 63.7(8) . . . . ?
C70 C66 C67 W1 -63.8(10) . . . . ?
C69 C68 C67 C66 0.1(13) . . . . ?
W1 C68 C67 C66 -63.9(9) . . . . ?
C69 C68 C67 W1 64.1(8) . . . . ?
C65 C64 C63 C62 -0.5(14) . . . . ?
W1 C64 C63 C62 63.6(9) . . . . ?
C65 C64 C63 W1 -64.1(8) . . . . ?
C64 C63 C62 C61 -0.3(15) . . . . ?
W1 C63 C62 C61 63.3(9) . . . . ?
C64 C63 C62 W1 -63.6(9) . . . . ?
C63 C62 C61 C65 0.9(16) . . . . ?
W1 C62 C61 C65 65.2(10) . . . . ?
C63 C62 C61 W1 -64.2(10) . . . . ?
C63 C64 C65 C61 1.1(14) . . . . ?
W1 C64 C65 C61 -63.0(9) . . . . ?
C63 C64 C65 W1 64.1(8) . . . . ?
C62 C61 C65 C64 -1.3(15) . . . . ?
W1 C61 C65 C64 63.9(9) . . . . ?
C62 C61 C65 W1 -65.2(10) . . . . ?
C29 C30 C37 C39 128.5(15) . . . . ?
C31 C30 C37 C39 -56.7(17) . . . . ?
C29 C30 C37 C38 7.1(18) . . . . ?
C31 C30 C37 C38 -178.1(13) . . . . ?
C29 C30 C37 C40 -111.2(15) . . . . ?
C31 C30 C37 C40 63.6(17) . . . . ?
C24 C23 C33 C35 -119.7(15) . . . . ?
C22 C23 C33 C35 61.0(16) . . . . ?
C24 C23 C33 C36 0.5(18) . . . . ?
C22 C23 C33 C36 -178.8(11) . . . . ?
C24 C23 C33 C34 117.9(14) . . . . ?
C22 C23 C33 C34 -61.4(15) . . . . ?
C4 C5 C13 C16 138.2(15) . . . . ?
C6 C5 C13 C16 -43.2(18) . . . . ?
C4 C5 C13 C14 17.7(18) . . . . ?
C6 C5 C13 C14 -163.7(12) . . . . ?
C4 C5 C13 C15 -101.8(16) . . . . ?
C6 C5 C13 C15 76.9(16) . . . . ?
Ag2 F1 B1 F2 145.8(13) . . . . ?
Ag2 F1 B1 F4 -81.5(13) . . . . ?
Ag2 F1 B1 F3 26.6(12) . . . . ?
C9 C10 C17 C19 -70.1(15) . . . . ?
C11 C10 C17 C19 112.6(14) . . . . ?
C9 C10 C17 C18 51.1(17) . . . . ?
C11 C10 C17 C18 -126.2(15) . . . . ?
C9 C10 C17 C20 169.3(11) . . . . ?
C11 C10 C17 C20 -8.0(15) . . . . ?

loop_
_platon_squeeze_void_nr
_platon_squeeze_void_average_x
_platon_squeeze_void_average_y
_platon_squeeze_void_average_z
_platon_squeeze_void_volume
_platon_squeeze_void_count_electrons
_platon_squeeze_void_content
1 0.000 0.000 0.000 551 129 ' '
2 0.049 0.603 0.740 12 0 ' '
3 0.338 0.132 0.957 11 0 ' '
4 0.662 0.868 0.043 11 0 ' '
5 0.951 0.397 0.260 12 0 ' '
